data_9016024
loop_
_publ_author_name
'Burns, J.'
'Ellison, R.'
'Levy, H.'

_publ_section_title
;
 The crystal structure of the molecular addition compound xenon
 difluoride-xenon tetrafluoride
 _cod_database_code 1008065
;
_journal_name_full 'Journal of Physical Chemistry'
_journal_page_first 1569
_journal_page_last 1570
_journal_volume 67
_journal_year 1963
_chemical_formula_sum 'F6 Xe2'
_space_group_IT_number 14
_symmetry_space_group_name_Hall '-P 2ybc'
_symmetry_space_group_name_H-M 'P 1 21/c 1'
_cell_angle_alpha 90
_cell_angle_beta 92.67
_cell_angle_gamma 90
_cell_length_a 6.64
_cell_length_b 7.33
_cell_length_c 6.4
_cell_formula_units_Z 2
_cell_volume 311.158
_database_code_amcsd 0016007
_exptl_crystal_density_diffrn 4.019
_cod_duplicate_entry 1008065
_cod_original_formula_sum 'Xe F3'
_cod_database_code 9016024
_amcsd_formula_title 'F6 Xe2'

loop_
_space_group_symop_operation_xyz
x,y,z
x,1/2-y,1/2+z
-x,1/2+y,1/2-z
-x,-y,-z

loop_
_atom_site_label
_atom_site_fract_x
_atom_site_fract_y
_atom_site_fract_z
Xe1 0.00000 0.00000 0.00000
Xe2 0.50000 0.00000 0.50000
F1 0.16800 -0.18700 0.15300
F2 0.50500 0.07900 0.21200
F3 0.24000 0.10900 0.51600

loop_
_cod_related_entry_id
_cod_related_entry_database
_cod_related_entry_code
1 AMCSD 0016007
